data_7712066
loop_
_publ_author_name
'Zhang, Haina'
'You, Xiuli'
'Zhang, Mengxia'
'Guo, Wenjing'
'Wei, Zhenhong'
'Cai, Hu'

_publ_section_title
;
 Two metal-free perovskite molecules with different 3D frameworks show
 reversible phase transition, dielectric anomaly and SHG effect.
;
_journal_issue 6
_journal_name_full 'Dalton transactions (Cambridge, England : 2003)'
_journal_page_first 1753
_journal_page_last 1760
_journal_paper_doi 10.1039/d2dt03889g
_journal_volume 52
_journal_year 2023
_chemical_formula_moiety '2(C7 H16 N2), 6(I), H2 O, 2(N)'
_chemical_formula_sum 'C14 H34 I6 N6 O'
_chemical_formula_weight 1063.87
_space_group_crystal_system orthorhombic
_space_group_IT_number 40
_space_group_name_Hall 'A 2 -2a'
_space_group_name_H-M_alt 'A m a 2'
_atom_sites_solution_hydrogens mixed
_atom_sites_solution_primary dual
_audit_creation_date 2022-04-05
_audit_creation_method
;
Olex2 1.2
(compiled 2018.05.29 svn.r3508 for OlexSys, GUI svn.r5506)
;
_audit_update_record
;
2022-11-16 deposited with the CCDC.	2023-01-06 downloaded from the CCDC.
;
_cell_angle_alpha 90
_cell_angle_beta 90
_cell_angle_gamma 90
_cell_formula_units_Z 4
_cell_length_a 30.562(6)
_cell_length_b 10.349(2)
_cell_length_c 9.908(2)
_cell_measurement_reflns_used 3446
_cell_measurement_temperature 273(2)
_cell_measurement_theta_max 26.22
_cell_measurement_theta_min 2.67
_cell_volume 3133.8(11)
_computing_cell_refinement 'SAINT v8.34A (Bruker, 2013)'
_computing_data_reduction 'SAINT v8.34A (Bruker, 2013)'
_computing_molecular_graphics 'Olex2 (Dolomanov et al., 2009)'
_computing_publication_material 'Olex2 (Dolomanov et al., 2009)'
_computing_structure_refinement 'ShelXL (Sheldrick, 2015)'
_computing_structure_solution 'ShelXT (Sheldrick, 2015)'
_diffrn_ambient_temperature 273.15
_diffrn_measured_fraction_theta_full 0.999
_diffrn_measured_fraction_theta_max 0.994
_diffrn_measurement_device_type 'CCD area detector'
_diffrn_measurement_method 'phi and omega scans'
_diffrn_radiation_monochromator graphite
_diffrn_radiation_type MoK\a
_diffrn_radiation_wavelength 0.71073
_diffrn_reflns_av_R_equivalents 0.0453
_diffrn_reflns_av_unetI/netI 0.0442
_diffrn_reflns_Laue_measured_fraction_full 0.999
_diffrn_reflns_Laue_measured_fraction_max 0.994
_diffrn_reflns_limit_h_max 37
_diffrn_reflns_limit_h_min -39
_diffrn_reflns_limit_k_max 11
_diffrn_reflns_limit_k_min -13
_diffrn_reflns_limit_l_max 8
_diffrn_reflns_limit_l_min -12
_diffrn_reflns_number 9204
_diffrn_reflns_point_group_measured_fraction_full 0.808
_diffrn_reflns_point_group_measured_fraction_max 0.769
_diffrn_reflns_theta_full 25.242
_diffrn_reflns_theta_max 27.600
_diffrn_reflns_theta_min 1.333
_exptl_absorpt_coefficient_mu 5.962
_exptl_absorpt_correction_T_max 0.7456
_exptl_absorpt_correction_T_min 0.4237
_exptl_absorpt_correction_type none
_exptl_absorpt_process_details
;
SADABS-2014/5 (Bruker,2014/5) was used for absorption correction.
wR2(int) was 0.1022 before and 0.0469 after correction.
The Ratio of minimum to maximum transmission is 0.5683.
The \l/2 correction factor is 0.00150.
;
_exptl_crystal_colour colorless
_exptl_crystal_density_diffrn 2.255
_exptl_crystal_description block
_exptl_crystal_F_000 1944
_exptl_crystal_size_max 0.2
_exptl_crystal_size_mid 0.2
_exptl_crystal_size_min 0.2
_refine_diff_density_max 0.647
_refine_diff_density_min -0.825
_refine_diff_density_rms 0.114
_refine_ls_abs_structure_details
;
 Flack x determined using 803 quotients [(I+)-(I-)]/[(I+)+(I-)]
 (Parsons, Flack and Wagner, Acta Cryst. B69 (2013) 249-259).
;
_refine_ls_abs_structure_Flack -0.06(5)
_refine_ls_extinction_coef 0.00118(6)
_refine_ls_extinction_expression Fc^*^=kFc[1+0.001xFc^2^\l^3^/sin(2\q)]^-1/4^
_refine_ls_extinction_method 'SHELXL-2018/3 (Sheldrick 2018)'
_refine_ls_goodness_of_fit_ref 0.967
_refine_ls_hydrogen_treatment constr
_refine_ls_matrix_type full
_refine_ls_number_parameters 132
_refine_ls_number_reflns 2852
_refine_ls_number_restraints 1
_refine_ls_restrained_S_all 0.967
_refine_ls_R_factor_all 0.0323
_refine_ls_R_factor_gt 0.0293
_refine_ls_shift/su_max 0.000
_refine_ls_shift/su_mean 0.000
_refine_ls_structure_factor_coef Fsqd
_refine_ls_weighting_details 'w=1/[\s^2^(Fo^2^)+(0.0297P)^2^+2.0684P] where P=(Fo^2^+2Fc^2^)/3'
_refine_ls_weighting_scheme calc
_refine_ls_wR_factor_gt 0.0613
_refine_ls_wR_factor_ref 0.0629
_reflns_Friedel_coverage 0.463
_reflns_Friedel_fraction_full 0.592
_reflns_Friedel_fraction_max 0.516
_reflns_number_gt 2678
_reflns_number_total 3709
_reflns_threshold_expression 'I > 2\s(I)'
_cod_data_source_file d2dt03889g2.cif
_cod_data_source_block t_CCDC1
_cod_depositor_comments 'Adding full bibliography for 7712063--7712066.cif.'
_cod_original_cell_volume 3133.9(11)
_cod_database_code 7712066
_shelx_shelxl_version_number 2018/3
_shelx_space_group_comment
;
The symmetry employed for this shelxl refinement is uniquely defined
by the following loop, which should always be used as a source of
symmetry information in preference to the above space-group names.
They are only intended as comments.
;
_olex2_refinement_description
;
1. Fixed Uiso
 At 1.2 times of:
  All C(H) groups, All C(H,H) groups, All N(H) groups, All N(H,H) groups
 At 1.5 times of:
  All O(H,H) groups
2. Others
 Fixed Sof: H1C(0.5) H1D(0.5)
3.a Free rotating group:
 O1(H1C,H1D)
3.b Ternary CH refined with riding coordinates:
 N1(H1), C5(H5)
3.c Secondary CH2 refined with riding coordinates:
 N2(H2A,H2B), C1(H1A,H1B), C2(H2C,H2D), C3(H3A,H3B), C4(H4A,H4B), C6(H6A,H6B),
 C7(H7A,H7B)
;
_olex2_submission_special_instructions 'No special instructions were received'

loop_
_space_group_symop_operation_xyz
'x, y, z'
'-x, -y, z'
'x+1/2, -y, z'
'-x+1/2, y, z'
'x, y+1/2, z+1/2'
'-x, -y+1/2, z+1/2'
'x+1/2, -y+1/2, z+1/2'
'-x+1/2, y+1/2, z+1/2'

loop_
_atom_site_label
_atom_site_type_symbol
_atom_site_fract_x
_atom_site_fract_y
_atom_site_fract_z
_atom_site_U_iso_or_equiv
_atom_site_adp_type
_atom_site_occupancy
_atom_site_site_symmetry_order
_atom_site_calc_flag
_atom_site_refinement_flags_posn
_atom_site_refinement_flags_adp
_atom_site_refinement_flags_occupancy
_atom_site_disorder_assembly
_atom_site_disorder_group
I1 I 0.37857(2) 0.47220(6) 0.96843(8) 0.04448(17) Uani 1 1 d . . . . .
I2 I 0.250000 0.24756(7) 0.30171(7) 0.03113(19) Uani 1 2 d S T P . .
I3 I 0.250000 0.21950(7) 0.75196(8) 0.0374(2) Uani 1 2 d S T P . .
I4 I 0.48460(2) 0.24657(5) 0.27021(5) 0.04015(16) Uani 1 1 d . . . . .
N1 N 0.3321(2) 0.4010(6) 0.4937(6) 0.0369(16) Uani 1 1 d . . . . .
H1 H 0.307419 0.346469 0.466940 0.044 Uiso 1 1 calc R . . . .
N2 N 0.41685(19) 0.4888(6) 0.6202(6) 0.0325(14) Uani 1 1 d . . . . .
H2A H 0.445390 0.499510 0.606337 0.039 Uiso 1 1 calc R . . . .
H2B H 0.411664 0.506345 0.706635 0.039 Uiso 1 1 calc R . . . .
O1 O 0.500000 0.500000 0.4954(7) 0.037(2) Uani 1 2 d S T P . .
H1C H 0.505036 0.551853 0.430733 0.055 Uiso 0.5 1 d G . . . .
H1D H 0.512862 0.430505 0.472679 0.055 Uiso 0.5 1 d G . . . .
N4 N 0.250000 -0.0425(11) 0.5102(12) 0.065(4) Uani 1 2 d S T P . .
N5 N 0.500000 0.500000 0.0220(12) 0.050(3) Uani 1 2 d S T P . .
C1 C 0.3573(3) 0.4286(11) 0.3662(9) 0.056(3) Uani 1 1 d . . . . .
H1A H 0.337063 0.449563 0.293919 0.067 Uiso 1 1 calc R . . . .
H1B H 0.373758 0.352640 0.339777 0.067 Uiso 1 1 calc R . . . .
C2 C 0.3891(3) 0.5443(10) 0.3903(10) 0.043(2) Uani 1 1 d . . . . .
H2C H 0.418030 0.519739 0.359073 0.052 Uiso 1 1 calc R . . . .
H2D H 0.379480 0.616795 0.335881 0.052 Uiso 1 1 calc R . . . .
C3 C 0.3126(2) 0.5213(8) 0.5505(9) 0.043(2) Uani 1 1 d . . . . .
H3A H 0.294352 0.499657 0.627209 0.051 Uiso 1 1 calc R . . . .
H3B H 0.294338 0.562080 0.482786 0.051 Uiso 1 1 calc R . . . .
C4 C 0.3481(3) 0.6147(7) 0.5945(9) 0.041(2) Uani 1 1 d . . . . .
H4A H 0.339320 0.701573 0.569353 0.049 Uiso 1 1 calc R . . . .
H4B H 0.350360 0.612062 0.692096 0.049 Uiso 1 1 calc R . . . .
C5 C 0.3925(3) 0.5876(7) 0.5349(9) 0.0321(17) Uani 1 1 d . . . . .
H5 H 0.409293 0.668284 0.536647 0.039 Uiso 1 1 calc R . . . .
C6 C 0.3576(3) 0.3238(7) 0.5972(9) 0.0374(19) Uani 1 1 d . . . . .
H6A H 0.346110 0.343087 0.686272 0.045 Uiso 1 1 calc R . . . .
H6B H 0.352868 0.232471 0.580416 0.045 Uiso 1 1 calc R . . . .
C7 C 0.4062(2) 0.3505(7) 0.5963(9) 0.0377(19) Uani 1 1 d . . . . .
H7A H 0.420084 0.298493 0.665509 0.045 Uiso 1 1 calc R . . . .
H7B H 0.418135 0.324448 0.509791 0.045 Uiso 1 1 calc R . . . .

loop_
_atom_site_aniso_label
_atom_site_aniso_U_11
_atom_site_aniso_U_22
_atom_site_aniso_U_33
_atom_site_aniso_U_23
_atom_site_aniso_U_13
_atom_site_aniso_U_12
I1 0.0561(3) 0.0403(3) 0.0370(3) -0.0004(3) 0.0081(3) -0.0022(3)
I2 0.0273(4) 0.0351(3) 0.0310(4) -0.0048(3) 0.000 0.000
I3 0.0393(4) 0.0362(4) 0.0367(4) -0.0003(4) 0.000 0.000
I4 0.0493(3) 0.0346(3) 0.0366(3) -0.0022(2) 0.0038(3) -0.0037(2)
N1 0.025(3) 0.050(4) 0.036(4) -0.005(3) -0.009(3) -0.012(3)
N2 0.023(3) 0.045(4) 0.030(3) -0.001(3) 0.000(3) -0.006(3)
O1 0.030(4) 0.044(6) 0.036(6) 0.000 0.000 -0.007(4)
N4 0.125(11) 0.030(5) 0.041(6) 0.002(5) 0.000 0.000
N5 0.068(7) 0.035(6) 0.048(6) 0.000 0.000 0.006(5)
C1 0.049(6) 0.088(7) 0.031(5) -0.007(5) -0.004(4) -0.021(5)
C2 0.030(5) 0.066(6) 0.035(5) 0.011(4) 0.001(4) -0.009(4)
C3 0.025(4) 0.052(5) 0.052(6) 0.004(4) 0.003(4) 0.012(4)
C4 0.036(5) 0.031(4) 0.055(6) 0.003(4) 0.004(4) 0.007(3)
C5 0.034(4) 0.029(4) 0.034(4) 0.002(4) -0.001(4) -0.007(3)
C6 0.031(4) 0.020(3) 0.061(6) 0.000(3) 0.001(4) -0.003(3)
C7 0.029(4) 0.028(4) 0.056(5) -0.001(4) 0.000(4) 0.011(3)

loop_
_atom_type_symbol
_atom_type_description
_atom_type_scat_dispersion_real
_atom_type_scat_dispersion_imag
_atom_type_scat_source
C C 0.0033 0.0016 'International Tables Vol C Tables 4.2.6.8 and 6.1.1.4'
H H 0.0000 0.0000 'International Tables Vol C Tables 4.2.6.8 and 6.1.1.4'
N N 0.0061 0.0033 'International Tables Vol C Tables 4.2.6.8 and 6.1.1.4'
O O 0.0106 0.0060 'International Tables Vol C Tables 4.2.6.8 and 6.1.1.4'
Pb Pb -3.3944 10.1111 'International Tables Vol C Tables 4.2.6.8 and 6.1.1.4'
I I -0.4742 1.8119 'International Tables Vol C Tables 4.2.6.8 and 6.1.1.4'

loop_
_geom_angle_atom_site_label_1
_geom_angle_atom_site_label_2
_geom_angle_atom_site_label_3
_geom_angle
_geom_angle_site_symmetry_1
_geom_angle_site_symmetry_3
_geom_angle_publ_flag
C1 N1 H1 106.0 . . ?
C1 N1 C6 114.0(7) . . ?
C3 N1 H1 106.0 . . ?
C3 N1 C1 111.2(7) . . ?
C3 N1 C6 113.0(6) . . ?
C6 N1 H1 106.0 . . ?
H2A N2 H2B 107.3 . . ?
C5 N2 H2A 108.1 . . ?
C5 N2 H2B 108.1 . . ?
C7 N2 H2A 108.1 . . ?
C7 N2 H2B 108.1 . . ?
C7 N2 C5 116.8(6) . . ?
H1C O1 H1C 82.1 . 2_665 ?
H1C O1 H1D 49.4 . 2_665 ?
H1C O1 H1D 104.5 2_665 2_665 ?
H1C O1 H1D 104.5 . . ?
H1D O1 H1C 49.4 . 2_665 ?
H1D O1 H1D 149.2 . 2_665 ?
N1 C1 H1A 109.8 . . ?
N1 C1 H1B 109.8 . . ?
N1 C1 C2 109.6(7) . . ?
H1A C1 H1B 108.2 . . ?
C2 C1 H1A 109.8 . . ?
C2 C1 H1B 109.8 . . ?
C1 C2 H2C 108.6 . . ?
C1 C2 H2D 108.6 . . ?
H2C C2 H2D 107.6 . . ?
C5 C2 C1 114.6(7) . . ?
C5 C2 H2C 108.6 . . ?
C5 C2 H2D 108.6 . . ?
N1 C3 H3A 109.5 . . ?
N1 C3 H3B 109.5 . . ?
N1 C3 C4 110.8(6) . . ?
H3A C3 H3B 108.1 . . ?
C4 C3 H3A 109.5 . . ?
C4 C3 H3B 109.5 . . ?
C3 C4 H4A 108.7 . . ?
C3 C4 H4B 108.7 . . ?
H4A C4 H4B 107.6 . . ?
C5 C4 C3 114.3(7) . . ?
C5 C4 H4A 108.7 . . ?
C5 C4 H4B 108.7 . . ?
N2 C5 H5 107.9 . . ?
C2 C5 N2 111.2(7) . . ?
C2 C5 C4 111.5(7) . . ?
C2 C5 H5 107.9 . . ?
C4 C5 N2 110.4(7) . . ?
C4 C5 H5 107.9 . . ?
N1 C6 H6A 108.8 . . ?
N1 C6 H6B 108.8 . . ?
H6A C6 H6B 107.7 . . ?
C7 C6 N1 113.8(6) . . ?
C7 C6 H6A 108.8 . . ?
C7 C6 H6B 108.8 . . ?
N2 C7 C6 113.0(6) . . ?
N2 C7 H7A 109.0 . . ?
N2 C7 H7B 109.0 . . ?
C6 C7 H7A 109.0 . . ?
C6 C7 H7B 109.0 . . ?
H7A C7 H7B 107.8 . . ?

loop_
_geom_bond_atom_site_label_1
_geom_bond_atom_site_label_2
_geom_bond_distance
_geom_bond_site_symmetry_2
_geom_bond_publ_flag
N1 H1 0.9800 . ?
N1 C1 1.506(11) . ?
N1 C3 1.490(10) . ?
N1 C6 1.514(10) . ?
N2 H2A 0.8900 . ?
N2 H2B 0.8900 . ?
N2 C5 1.521(10) . ?
N2 C7 1.487(9) . ?
O1 H1C 0.85(17) 2_665 ?
O1 H1C 0.8501 . ?
O1 H1D 0.8501 . ?
O1 H1D 0.85(7) 2_665 ?
C1 H1A 0.9700 . ?
C1 H1B 0.9700 . ?
C1 C2 1.561(14) . ?
C2 H2C 0.9700 . ?
C2 H2D 0.9700 . ?
C2 C5 1.505(12) . ?
C3 H3A 0.9700 . ?
C3 H3B 0.9700 . ?
C3 C4 1.516(11) . ?
C4 H4A 0.9700 . ?
C4 H4B 0.9700 . ?
C4 C5 1.507(11) . ?
C5 H5 0.9800 . ?
C6 H6A 0.9700 . ?
C6 H6B 0.9700 . ?
C6 C7 1.511(11) . ?
C7 H7A 0.9700 . ?
C7 H7B 0.9700 . ?
